data_4335078
loop_
_publ_author_name
'Francys E. Fern\'andez'
'Mar\'ia del Carmen Puerta'
'Pedro Valerga'

_publ_contact_author_address
;
Departamento de CMIM y Qu\'imica Inorg\'anica
Universidad de C\'adiz
Facultad de Ciencias
Campus Universitario del R\'io San Pedro
11510. Puerto Real. SPAIN.
;
_publ_contact_author_email pedro.valerga@uca.es
_publ_contact_author_fax '34 (956) 016288'
_publ_contact_author_name 'Pedro Valerga'
_publ_contact_author_phone '34 (956) 012798'
_publ_section_title
;
 Functionalized N-Heterocyclic Carbene Nonspectator Ligands upon Internal
 Alkyne Activation Reactions
;
_journal_name_full 'Inorganic Chemistry'
_journal_page_first 6502
_journal_page_last 6509
_journal_paper_doi 10.1021/ic400433z
_journal_volume 52
_journal_year 2013
_chemical_formula_moiety 'C32 H14 B F24, C29 H28 B N9 O Ru, 0.43(C H2 Cl2)'
_chemical_formula_sum 'C61.43 H42.86 B2 Cl0.86 F24 N9 O Ru'
_chemical_formula_weight 1532.24
_chemical_name_systematic
;
{\k^2^ <i>C</i>, <i>N</i>-3-methyl-1-(pyrid-2-ylmethyl)-
(2-phenyl-but-1-en-3-one-ylidene)-2,3-dihydro-imidazole-2-ylidene}-
(2-phenyl-but-1-en-3-one-ylidene)-{\k^3^ <i>N</i>, <i>N</i>',<i>N</i>''
-<i>tris</i>(pirazolyl)borate}-ruthenium(II) 
<i>tetrakis</i>{3,5-<i>bis</i>(trifluoromethyl)phenyl}borate 
0.43 dichloromethane solvate
;
_space_group_IT_number 2
_symmetry_cell_setting triclinic
_symmetry_Int_Tables_number 2
_symmetry_space_group_name_Hall '-P 1'
_symmetry_space_group_name_H-M 'P -1'
_atom_sites_solution_hydrogens geom
_atom_sites_solution_primary direct
_atom_sites_solution_secondary difmap
_audit_creation_method SHELXL-97
_cell_angle_alpha 81.22(3)
_cell_angle_beta 88.22(3)
_cell_angle_gamma 86.08(3)
_cell_formula_units_Z 2
_cell_length_a 12.821(3)
_cell_length_b 13.172(3)
_cell_length_c 19.174(4)
_cell_measurement_reflns_used 9184
_cell_measurement_temperature 100(2)
_cell_measurement_theta_max 25.040
_cell_measurement_theta_min 2.150
_cell_volume 3191.9(13)
_computing_cell_refinement 'SAINT (Bruker, 2001)'
_computing_data_collection 'SMART (Bruker, 2001)'
_computing_data_reduction 'SAINT (Bruker, 2001)'
_computing_molecular_graphics 'ORTEP-3 vers. 1.08 (Farrugia, 2005)'
_computing_publication_material 'SHELXTL (Sheldrick, 2001)'
_computing_structure_refinement 'SHELXTL (Sheldrick, 2001)'
_computing_structure_solution 'SHELXTL (Sheldrick, 2001)'
_diffrn_ambient_temperature 100(2)
_diffrn_measured_fraction_theta_full 0.956
_diffrn_measured_fraction_theta_max 0.956
_diffrn_measurement_device_type 'Bruker SMART APEX CCD area detector'
_diffrn_measurement_method '1700 omega scan frames, 0.3 deg, 10 sec'
_diffrn_radiation_monochromator graphite
_diffrn_radiation_probe x-ray
_diffrn_radiation_type MoK\a
_diffrn_radiation_wavelength 0.71073
_diffrn_reflns_av_R_equivalents 0.0311
_diffrn_reflns_av_sigmaI/netI 0.0491
_diffrn_reflns_limit_h_max 16
_diffrn_reflns_limit_h_min -16
_diffrn_reflns_limit_k_max 15
_diffrn_reflns_limit_k_min -17
_diffrn_reflns_limit_l_max 24
_diffrn_reflns_limit_l_min -24
_diffrn_reflns_number 26281
_diffrn_reflns_theta_full 27.55
_diffrn_reflns_theta_max 27.55
_diffrn_reflns_theta_min 1.07
_diffrn_source 'fine-focus sealed tube'
_diffrn_source_type 'Bruker SMART APEX'
_diffrn_standards_decay_% 0.0001
_diffrn_standards_number 0
_exptl_absorpt_coefficient_mu 0.408
_exptl_absorpt_correction_T_max 1.000
_exptl_absorpt_correction_T_min 0.897
_exptl_absorpt_correction_type multi-scan
_exptl_absorpt_process_details '(SADABS; Sheldrick, 2004)'
_exptl_crystal_colour red
_exptl_crystal_density_diffrn 1.592
_exptl_crystal_description prism
_exptl_crystal_F_000 1530
_exptl_crystal_size_max 0.35
_exptl_crystal_size_mid 0.31
_exptl_crystal_size_min 0.27
_refine_diff_density_max 0.848
_refine_diff_density_min -0.929
_refine_diff_density_rms 0.085
_refine_ls_extinction_method none
_refine_ls_goodness_of_fit_ref 1.070
_refine_ls_hydrogen_treatment constr
_refine_ls_matrix_type full
_refine_ls_number_parameters 960
_refine_ls_number_reflns 14087
_refine_ls_number_restraints 0
_refine_ls_restrained_S_all 1.070
_refine_ls_R_factor_all 0.0553
_refine_ls_R_factor_gt 0.0500
_refine_ls_shift/su_max 0.002
_refine_ls_shift/su_mean 0.000
_refine_ls_structure_factor_coef Fsqd
_refine_ls_weighting_details 'calc w=1/[\s^2^(Fo^2^)+(0.0498P)^2^+3.8576P] where P=(Fo^2^+2Fc^2^)/3'
_refine_ls_weighting_scheme calc
_refine_ls_wR_factor_gt 0.1185
_refine_ls_wR_factor_ref 0.1227
_reflns_number_gt 12847
_reflns_number_total 14087
_reflns_threshold_expression >2sigma(I)
_cod_data_source_file ic400433z_si_002_4.cif
_cod_data_source_block pv1109
_cod_original_cell_volume 3191.7(11)
_cod_database_code 4335078

loop_
_symmetry_equiv_pos_as_xyz
'x, y, z'
'-x, -y, -z'

loop_
_atom_site_label
_atom_site_type_symbol
_atom_site_fract_x
_atom_site_fract_y
_atom_site_fract_z
_atom_site_U_iso_or_equiv
_atom_site_adp_type
_atom_site_occupancy
_atom_site_symmetry_multiplicity
_atom_site_calc_flag
_atom_site_refinement_flags
_atom_site_disorder_assembly
_atom_site_disorder_group
Ru1 Ru 0.914874(16) 0.503983(16) 0.751680(11) 0.01702(7) Uani 1 1 d . . .
O1 O 0.83161(19) 0.67009(18) 0.48565(11) 0.0375(5) Uani 1 1 d . . .
N1 N 0.77694(18) 0.42888(17) 0.77147(12) 0.0210(5) Uani 1 1 d . . .
N2 N 0.72408(18) 0.43297(18) 0.83409(12) 0.0218(5) Uani 1 1 d . . .
N3 N 0.83136(17) 0.62987(17) 0.79181(12) 0.0211(5) Uani 1 1 d . . .
N4 N 0.77275(18) 0.60817(18) 0.85219(12) 0.0218(5) Uani 1 1 d . . .
N5 N 0.95189(18) 0.45096(18) 0.86214(12) 0.0218(5) Uani 1 1 d . . .
N6 N 0.87296(19) 0.44950(18) 0.91167(12) 0.0237(5) Uani 1 1 d . . .
N7 N 1.08502(17) 0.38607(17) 0.68220(11) 0.0194(4) Uani 1 1 d . . .
N8 N 1.00277(19) 0.27651(18) 0.75439(12) 0.0243(5) Uani 1 1 d . . .
N9 N 1.05777(17) 0.57633(17) 0.74301(11) 0.0192(4) Uani 1 1 d . . .
C1 C 0.6421(2) 0.3736(2) 0.83779(15) 0.0261(6) Uani 1 1 d . . .
H1 H 0.5935 0.3630 0.8762 0.031 Uiso 1 1 calc R . .
C2 C 0.6404(2) 0.3308(2) 0.77666(16) 0.0292(6) Uani 1 1 d . . .
H2 H 0.5914 0.2858 0.7645 0.035 Uiso 1 1 calc R . .
C3 C 0.7259(2) 0.3676(2) 0.73672(15) 0.0251(6) Uani 1 1 d . . .
H3 H 0.7453 0.3516 0.6912 0.030 Uiso 1 1 calc R . .
C4 C 0.7319(2) 0.6966(2) 0.87227(16) 0.0279(6) Uani 1 1 d . . .
H4 H 0.6880 0.7020 0.9126 0.033 Uiso 1 1 calc R . .
C5 C 0.7647(2) 0.7782(2) 0.82420(17) 0.0292(6) Uani 1 1 d . . .
H5 H 0.7487 0.8496 0.8247 0.035 Uiso 1 1 calc R . .
C6 C 0.8262(2) 0.7327(2) 0.77511(16) 0.0256(6) Uani 1 1 d . . .
H6 H 0.8600 0.7693 0.7352 0.031 Uiso 1 1 calc R . .
C7 C 0.9088(3) 0.4015(3) 0.97440(16) 0.0326(7) Uani 1 1 d . . .
H7 H 0.8689 0.3903 1.0171 0.039 Uiso 1 1 calc R . .
C8 C 1.0128(3) 0.3713(3) 0.96635(16) 0.0343(7) Uani 1 1 d . . .
H8 H 1.0584 0.3361 1.0015 0.041 Uiso 1 1 calc R . .
C9 C 1.0367(2) 0.4034(2) 0.89544(15) 0.0266(6) Uani 1 1 d . . .
H9 H 1.1033 0.3932 0.8737 0.032 Uiso 1 1 calc R . .
C10 C 1.0027(2) 0.3784(2) 0.72855(13) 0.0186(5) Uani 1 1 d . . .
C11 C 1.1350(2) 0.2905(2) 0.67816(15) 0.0253(6) Uani 1 1 d . . .
H11 H 1.1940 0.2763 0.6491 0.030 Uiso 1 1 calc R . .
C12 C 1.0839(2) 0.2217(2) 0.72329(16) 0.0280(6) Uani 1 1 d . . .
H12 H 1.0999 0.1495 0.7323 0.034 Uiso 1 1 calc R . .
C13 C 0.9343(2) 0.2257(2) 0.80941(16) 0.0297(6) Uani 1 1 d . . .
H13A H 0.8887 0.2777 0.8289 0.045 Uiso 1 1 calc R . .
H13B H 0.9768 0.1862 0.8471 0.045 Uiso 1 1 calc R . .
H13C H 0.8914 0.1792 0.7891 0.045 Uiso 1 1 calc R . .
C14 C 1.1183(2) 0.4848(2) 0.64522(13) 0.0199(5) Uani 1 1 d . . .
H14A H 1.0645 0.5155 0.6110 0.024 Uiso 1 1 calc R . .
H14B H 1.1842 0.4729 0.6186 0.024 Uiso 1 1 calc R . .
C15 C 1.1348(2) 0.5586(2) 0.69565(13) 0.0201(5) Uani 1 1 d . . .
C16 C 1.2275(2) 0.6085(2) 0.69293(14) 0.0237(6) Uani 1 1 d . . .
H16 H 1.2808 0.5951 0.6594 0.028 Uiso 1 1 calc R . .
C17 C 1.2423(2) 0.6777(2) 0.73879(16) 0.0272(6) Uani 1 1 d . . .
H17 H 1.3041 0.7142 0.7359 0.033 Uiso 1 1 calc R . .
C18 C 1.1653(2) 0.6922(2) 0.78877(16) 0.0273(6) Uani 1 1 d . . .
H18 H 1.1740 0.7371 0.8222 0.033 Uiso 1 1 calc R . .
C19 C 1.0757(2) 0.6404(2) 0.78925(15) 0.0231(6) Uani 1 1 d . . .
H19 H 1.0233 0.6504 0.8242 0.028 Uiso 1 1 calc R . .
C20 C 0.8808(2) 0.53835(19) 0.65933(14) 0.0191(5) Uani 1 1 d . . .
C21 C 0.8550(2) 0.5547(2) 0.59141(14) 0.0215(5) Uani 1 1 d . . .
C22 C 0.8509(2) 0.6587(2) 0.54831(15) 0.0276(6) Uani 1 1 d . . .
C23 C 0.8731(3) 0.7489(2) 0.58438(17) 0.0366(7) Uani 1 1 d . . .
H23A H 0.8870 0.8083 0.5487 0.055 Uiso 1 1 calc R . .
H23B H 0.9342 0.7306 0.6142 0.055 Uiso 1 1 calc R . .
H23C H 0.8124 0.7662 0.6136 0.055 Uiso 1 1 calc R . .
C24 C 0.8292(2) 0.4660(2) 0.55591(14) 0.0230(6) Uani 1 1 d . . .
C25 C 0.7307(2) 0.4667(2) 0.52595(14) 0.0273(6) Uani 1 1 d . . .
H25 H 0.6805 0.5223 0.5296 0.033 Uiso 1 1 calc R . .
C26 C 0.7062(3) 0.3873(3) 0.49119(15) 0.0340(7) Uani 1 1 d . . .
H26 H 0.6396 0.3889 0.4706 0.041 Uiso 1 1 calc R . .
C27 C 0.7784(3) 0.3055(3) 0.48627(16) 0.0367(8) Uani 1 1 d . . .
H27 H 0.7610 0.2509 0.4625 0.044 Uiso 1 1 calc R . .
C28 C 0.8757(3) 0.3031(2) 0.51597(16) 0.0346(7) Uani 1 1 d . . .
H28 H 0.9250 0.2466 0.5128 0.041 Uiso 1 1 calc R . .
C29 C 0.9014(2) 0.3835(2) 0.55054(15) 0.0268(6) Uani 1 1 d . . .
H29 H 0.9685 0.3820 0.5705 0.032 Uiso 1 1 calc R . .
B1 B 0.7629(3) 0.4959(3) 0.88904(17) 0.0244(6) Uani 1 1 d . . .
F1 F 0.48188(18) 0.6460(2) 0.62337(12) 0.0649(7) Uani 1 1 d . . .
F2 F 0.6219(2) 0.72066(18) 0.62489(12) 0.0589(7) Uani 1 1 d . . .
F3 F 0.6117(2) 0.57013(19) 0.68078(11) 0.0680(8) Uani 1 1 d . . .
F4 F 0.4835(2) 0.52563(16) 0.92575(11) 0.0587(7) Uani 1 1 d . . .
F5 F 0.4238(2) 0.65666(16) 0.97158(10) 0.0615(7) Uani 1 1 d . . .
F6 F 0.32693(18) 0.5815(2) 0.91053(12) 0.0611(7) Uani 1 1 d . . .
F7 F 0.05248(18) 0.9886(2) 0.91482(12) 0.0551(6) Uani 1 1 d . . .
F8 F 0.0386(2) 0.83332(16) 0.89590(13) 0.0620(7) Uani 1 1 d . . .
F9 F -0.06702(15) 0.95526(18) 0.84894(12) 0.0520(6) Uani 1 1 d . . .
F10A F 0.1504(13) 1.0334(11) 0.5587(6) 0.114(7) Uani 0.462(16) 1 d P A 1
F11A F 0.0034(5) 0.9875(14) 0.5984(4) 0.085(5) Uani 0.462(16) 1 d P A 1
F12A F 0.1215(11) 0.8819(8) 0.5834(5) 0.085(4) Uani 0.462(16) 1 d P A 1
F10B F 0.0420(11) 1.0591(7) 0.5851(3) 0.086(4) Uani 0.538(16) 1 d P A 2
F11B F 0.0403(13) 0.8999(10) 0.5980(4) 0.128(7) Uani 0.538(16) 1 d P A 2
F12B F 0.1698(5) 0.9701(13) 0.5580(4) 0.091(5) Uani 0.538(16) 1 d P A 2
F13 F 0.74386(15) 1.09740(19) 0.90559(11) 0.0505(6) Uani 1 1 d . . .
F14 F 0.68214(17) 1.0864(2) 1.01129(11) 0.0543(6) Uani 1 1 d . . .
F15 F 0.70405(16) 0.95186(16) 0.96111(12) 0.0485(5) Uani 1 1 d . . .
F16 F 0.3208(3) 1.33846(18) 0.85519(12) 0.0799(10) Uani 1 1 d . . .
F17 F 0.37770(19) 1.32573(17) 0.96031(13) 0.0569(6) Uani 1 1 d . . .
F18 F 0.24524(18) 1.24814(18) 0.94044(15) 0.0626(7) Uani 1 1 d . . .
F19 F 0.81978(15) 1.14556(18) 0.66220(14) 0.0554(6) Uani 1 1 d . . .
F20 F 0.78634(17) 1.0531(2) 0.58638(13) 0.0669(8) Uani 1 1 d . . .
F21 F 0.79562(16) 0.9877(2) 0.69527(16) 0.0768(10) Uani 1 1 d . . .
F22A F 0.3622(6) 1.3473(6) 0.6292(4) 0.0393(14) Uani 0.72(2) 1 d P B 1
F23A F 0.5161(6) 1.3939(5) 0.6044(5) 0.0437(15) Uani 0.72(2) 1 d P B 1
F24A F 0.4370(8) 1.3190(4) 0.53233(19) 0.054(2) Uani 0.72(2) 1 d P B 1
F22B F 0.377(2) 1.3021(9) 0.5532(16) 0.086(8) Uani 0.28(2) 1 d P B 2
F23B F 0.3839(19) 1.3593(19) 0.6530(18) 0.068(7) Uani 0.28(2) 1 d P B 2
F24B F 0.5083(16) 1.3829(17) 0.5737(16) 0.060(7) Uani 0.28(2) 1 d P B 2
C30 C 0.44972(19) 0.8550(2) 0.77972(13) 0.0178(5) Uani 1 1 d . . .
C31 C 0.4918(2) 0.8090(2) 0.72304(14) 0.0196(5) Uani 1 1 d . . .
H31 H 0.5033 0.8511 0.6790 0.024 Uiso 1 1 calc R . .
C32 C 0.5175(2) 0.7035(2) 0.72922(14) 0.0206(5) Uani 1 1 d . . .
C33 C 0.4989(2) 0.6383(2) 0.79196(14) 0.0231(6) Uani 1 1 d . . .
H33 H 0.5162 0.5663 0.7961 0.028 Uiso 1 1 calc R . .
C34 C 0.4545(2) 0.6817(2) 0.84819(14) 0.0212(5) Uani 1 1 d . . .
C35 C 0.4316(2) 0.7877(2) 0.84255(14) 0.0202(5) Uani 1 1 d . . .
H35 H 0.4028 0.8153 0.8825 0.024 Uiso 1 1 calc R . .
C36 C 0.5581(2) 0.6595(2) 0.66553(15) 0.0266(6) Uani 1 1 d . . .
C37 C 0.4242(2) 0.6127(2) 0.91423(14) 0.0261(6) Uani 1 1 d . . .
C38 C 0.2840(2) 0.97733(19) 0.75724(14) 0.0188(5) Uani 1 1 d . . .
C39 C 0.2115(2) 0.9629(2) 0.81369(14) 0.0215(5) Uani 1 1 d . . .
H39 H 0.2345 0.9617 0.8605 0.026 Uiso 1 1 calc R . .
C40 C 0.1061(2) 0.9504(2) 0.80263(15) 0.0229(6) Uani 1 1 d . . .
C41 C 0.0688(2) 0.9517(2) 0.73568(16) 0.0257(6) Uani 1 1 d . . .
H41 H -0.0027 0.9423 0.7287 0.031 Uiso 1 1 calc R . .
C42 C 0.1387(2) 0.9673(2) 0.67876(16) 0.0248(6) Uani 1 1 d . A .
C43 C 0.2439(2) 0.9793(2) 0.68960(14) 0.0217(5) Uani 1 1 d . . .
H43 H 0.2902 0.9891 0.6498 0.026 Uiso 1 1 calc R . .
C44 C 0.0333(2) 0.9322(2) 0.86557(18) 0.0323(7) Uani 1 1 d . . .
C45 C 0.1006(3) 0.9726(3) 0.60477(18) 0.0352(7) Uani 1 1 d . . .
C46 C 0.4358(2) 1.0327(2) 0.83864(13) 0.0204(5) Uani 1 1 d . . .
H46 H 0.3967 0.9836 0.8731 0.025 Uiso 1 1 calc R . .
C47 C 0.5311(2) 1.0099(2) 0.87452(14) 0.0215(5) Uani 1 1 d . . .
H47 H 0.5736 0.9505 0.8668 0.026 Uiso 1 1 calc R . .
C48 C 0.5643(2) 1.0720(2) 0.92073(14) 0.0227(5) Uani 1 1 d . . .
C49 C 0.5032(2) 1.1577(2) 0.93523(15) 0.0261(6) Uani 1 1 d . . .
H49 H 0.5256 1.1997 0.9672 0.031 Uiso 1 1 calc R . .
C50 C 0.4081(2) 1.1802(2) 0.90148(15) 0.0244(6) Uani 1 1 d . . .
C51 C 0.3753(2) 1.1193(2) 0.85433(14) 0.0216(5) Uani 1 1 d . . .
H51 H 0.3100 1.1369 0.8321 0.026 Uiso 1 1 calc R . .
C52 C 0.6727(2) 1.0517(2) 0.94978(15) 0.0287(6) Uani 1 1 d . . .
C53 C 0.3388(3) 1.2727(3) 0.91355(17) 0.0351(7) Uani 1 1 d . . .
C54 C 0.4756(2) 1.0487(2) 0.70990(13) 0.0190(5) Uani 1 1 d . . .
H54 H 0.4561 1.0107 0.6714 0.023 Uiso 1 1 calc R . .
C55 C 0.5834(2) 1.0273(2) 0.70014(13) 0.0197(5) Uani 1 1 d . . .
H55 H 0.6142 0.9629 0.7215 0.024 Uiso 1 1 calc R . .
C56 C 0.6463(2) 1.0966(2) 0.66052(14) 0.0226(5) Uani 1 1 d . . .
C57 C 0.6044(2) 1.1919(2) 0.62788(14) 0.0241(6) Uani 1 1 d . . .
H57 H 0.6476 1.2397 0.6008 0.029 Uiso 1 1 calc R . .
C58 C 0.4977(2) 1.2151(2) 0.63605(14) 0.0234(6) Uani 1 1 d . B .
C59 C 0.4346(2) 1.1446(2) 0.67544(14) 0.0211(5) Uani 1 1 d . . .
H59 H 0.3617 1.1617 0.6792 0.025 Uiso 1 1 calc R . .
C60 C 0.7613(2) 1.0700(2) 0.65143(16) 0.0284(6) Uani 1 1 d . . .
C61 C 0.4509(3) 1.3173(3) 0.60167(19) 0.0358(7) Uani 1 1 d . . .
B2 B 0.4097(2) 0.9772(2) 0.77103(15) 0.0175(5) Uani 1 1 d . . .
Cl1A Cl 0.43124(11) -0.08099(11) 0.53090(6) 0.0620(5) Uani 0.860(4) 1 d P . .
C62A C 0.4419(8) 0.0457(7) 0.4917(5) 0.051(2) Uani 0.430(2) 1 d P . -1
H62A H 0.4107 0.0914 0.5243 0.061 Uiso 0.430(2) 1 calc PR . -1
H62B H 0.3999 0.0581 0.4484 0.061 Uiso 0.430(2) 1 calc PR . -1

loop_
_atom_site_aniso_label
_atom_site_aniso_U_11
_atom_site_aniso_U_22
_atom_site_aniso_U_33
_atom_site_aniso_U_23
_atom_site_aniso_U_13
_atom_site_aniso_U_12
Ru1 0.01647(11) 0.01600(11) 0.01848(11) -0.00268(7) 0.00221(7) -0.00136(7)
O1 0.0496(14) 0.0363(13) 0.0241(10) 0.0052(9) -0.0027(10) -0.0063(11)
N1 0.0216(11) 0.0213(11) 0.0199(10) -0.0025(9) 0.0037(9) -0.0016(9)
N2 0.0196(11) 0.0222(11) 0.0236(11) -0.0036(9) 0.0060(9) -0.0040(9)
N3 0.0200(11) 0.0214(11) 0.0221(11) -0.0045(9) 0.0029(9) -0.0006(9)
N4 0.0199(11) 0.0239(12) 0.0225(11) -0.0071(9) 0.0038(9) -0.0024(9)
N5 0.0215(11) 0.0213(11) 0.0228(11) -0.0046(9) 0.0029(9) -0.0013(9)
N6 0.0250(12) 0.0259(12) 0.0200(11) -0.0032(9) 0.0051(9) -0.0027(10)
N7 0.0177(10) 0.0188(11) 0.0212(10) -0.0033(9) 0.0039(8) 0.0007(8)
N8 0.0275(12) 0.0181(11) 0.0264(12) -0.0012(9) 0.0024(10) -0.0018(9)
N9 0.0178(10) 0.0173(11) 0.0214(10) -0.0002(8) 0.0005(8) -0.0005(8)
C1 0.0233(14) 0.0244(14) 0.0297(14) -0.0008(11) 0.0055(11) -0.0051(11)
C2 0.0265(15) 0.0261(15) 0.0360(16) -0.0050(12) 0.0026(12) -0.0086(12)
C3 0.0232(14) 0.0261(14) 0.0268(14) -0.0053(11) 0.0009(11) -0.0047(11)
C4 0.0232(14) 0.0308(15) 0.0324(15) -0.0149(12) 0.0026(12) -0.0002(12)
C5 0.0264(15) 0.0238(14) 0.0393(16) -0.0121(12) 0.0012(12) 0.0020(12)
C6 0.0249(14) 0.0207(13) 0.0309(14) -0.0036(11) 0.0010(11) 0.0003(11)
C7 0.0382(17) 0.0373(17) 0.0213(13) -0.0011(12) 0.0015(12) -0.0039(14)
C8 0.0373(17) 0.0393(18) 0.0248(14) -0.0012(13) -0.0049(13) 0.0019(14)
C9 0.0247(14) 0.0266(15) 0.0277(14) -0.0027(11) -0.0009(11) 0.0004(11)
C10 0.0186(12) 0.0175(12) 0.0198(12) -0.0016(10) 0.0001(10) -0.0048(10)
C11 0.0258(14) 0.0228(14) 0.0274(14) -0.0076(11) 0.0036(11) 0.0049(11)
C12 0.0323(16) 0.0175(13) 0.0338(15) -0.0055(11) 0.0006(12) 0.0045(11)
C13 0.0347(16) 0.0197(14) 0.0329(15) 0.0018(12) 0.0045(13) -0.0038(12)
C14 0.0174(12) 0.0225(13) 0.0194(12) -0.0028(10) 0.0040(10) -0.0010(10)
C15 0.0206(13) 0.0188(12) 0.0198(12) 0.0003(10) -0.0008(10) -0.0010(10)
C16 0.0201(13) 0.0263(14) 0.0240(13) -0.0006(11) 0.0008(10) -0.0040(11)
C17 0.0202(13) 0.0272(15) 0.0339(15) -0.0015(12) -0.0044(11) -0.0050(11)
C18 0.0280(15) 0.0213(14) 0.0336(15) -0.0070(12) -0.0072(12) 0.0003(11)
C19 0.0245(14) 0.0188(13) 0.0264(13) -0.0053(11) -0.0030(11) 0.0014(11)
C20 0.0163(12) 0.0143(12) 0.0269(13) -0.0045(10) 0.0035(10) -0.0015(9)
C21 0.0175(12) 0.0247(14) 0.0217(12) -0.0027(11) 0.0030(10) -0.0008(10)
C22 0.0297(15) 0.0266(15) 0.0249(14) -0.0002(11) 0.0028(12) 0.0008(12)
C23 0.051(2) 0.0240(15) 0.0335(16) 0.0005(13) 0.0010(15) -0.0060(14)
C24 0.0218(13) 0.0283(14) 0.0188(12) -0.0021(11) 0.0014(10) -0.0060(11)
C25 0.0234(14) 0.0385(17) 0.0194(12) -0.0015(12) 0.0032(11) -0.0055(12)
C26 0.0319(16) 0.049(2) 0.0216(13) -0.0001(13) 0.0002(12) -0.0186(14)
C27 0.054(2) 0.0336(17) 0.0252(14) -0.0047(13) 0.0043(14) -0.0211(15)
C28 0.049(2) 0.0261(15) 0.0285(15) -0.0038(12) -0.0011(14) -0.0045(14)
C29 0.0292(15) 0.0279(15) 0.0236(13) -0.0036(11) -0.0010(11) -0.0034(12)
B1 0.0253(16) 0.0246(16) 0.0238(14) -0.0060(12) 0.0031(12) -0.0018(12)
F1 0.0411(12) 0.117(2) 0.0495(13) -0.0544(14) -0.0011(10) -0.0064(13)
F2 0.0734(16) 0.0548(14) 0.0539(13) -0.0247(11) 0.0391(12) -0.0237(12)
F3 0.104(2) 0.0549(14) 0.0376(11) -0.0079(10) 0.0117(12) 0.0466(14)
F4 0.0809(17) 0.0375(12) 0.0449(12) 0.0183(10) 0.0187(11) 0.0238(11)
F5 0.132(2) 0.0343(11) 0.0207(9) -0.0043(8) 0.0039(11) -0.0281(13)
F6 0.0485(13) 0.0822(18) 0.0452(12) 0.0262(12) -0.0059(10) -0.0303(12)
F7 0.0487(13) 0.0779(17) 0.0457(12) -0.0272(12) 0.0226(10) -0.0234(12)
F8 0.0708(16) 0.0332(11) 0.0701(15) 0.0158(11) 0.0424(13) 0.0090(11)
F9 0.0231(10) 0.0652(15) 0.0656(14) -0.0061(12) 0.0141(9) -0.0040(9)
F10A 0.164(15) 0.134(10) 0.044(5) 0.043(6) -0.054(7) -0.116(10)
F11A 0.020(3) 0.189(15) 0.055(4) -0.063(8) -0.018(3) 0.028(5)
F12A 0.110(9) 0.082(6) 0.073(5) -0.055(5) -0.039(6) 0.031(6)
F10B 0.126(9) 0.079(5) 0.048(3) -0.017(3) -0.043(4) 0.055(5)
F11B 0.197(15) 0.131(10) 0.069(5) 0.008(6) -0.057(8) -0.133(11)
F12B 0.027(3) 0.220(14) 0.035(4) -0.050(7) -0.001(2) 0.004(5)
F13 0.0260(10) 0.0766(16) 0.0439(11) 0.0115(11) 0.0015(8) -0.0157(10)
F14 0.0430(12) 0.0892(18) 0.0367(11) -0.0297(11) -0.0138(9) 0.0034(12)
F15 0.0393(11) 0.0414(12) 0.0637(14) -0.0019(10) -0.0218(10) 0.0014(9)
F16 0.147(3) 0.0407(13) 0.0420(13) -0.0001(10) 0.0061(15) 0.0468(16)
F17 0.0639(15) 0.0459(13) 0.0691(15) -0.0388(12) -0.0037(12) 0.0050(11)
F18 0.0404(12) 0.0426(13) 0.106(2) -0.0248(13) 0.0174(13) 0.0074(10)
F19 0.0230(10) 0.0547(14) 0.0929(18) -0.0224(13) 0.0023(11) -0.0108(9)
F20 0.0305(11) 0.122(2) 0.0545(14) -0.0439(15) 0.0038(10) 0.0150(13)
F21 0.0220(10) 0.0737(17) 0.109(2) 0.0590(16) 0.0101(12) 0.0100(10)
F22A 0.022(2) 0.030(2) 0.058(3) 0.010(2) 0.0111(19) 0.0068(17)
F23A 0.0337(19) 0.0201(16) 0.074(4) 0.003(2) 0.006(3) -0.0061(13)
F24A 0.074(5) 0.049(2) 0.0325(19) 0.0074(14) -0.013(2) 0.017(3)
F22B 0.072(14) 0.053(6) 0.120(14) 0.036(7) -0.054(12) 0.005(6)
F23B 0.040(9) 0.045(8) 0.105(17) 0.020(10) 0.020(9) 0.012(6)
F24B 0.034(7) 0.038(8) 0.094(14) 0.028(9) 0.034(10) 0.006(6)
C30 0.0158(12) 0.0179(12) 0.0199(12) -0.0027(10) -0.0009(9) -0.0028(9)
C31 0.0193(12) 0.0212(13) 0.0186(12) -0.0031(10) -0.0005(10) -0.0028(10)
C32 0.0172(12) 0.0231(13) 0.0220(12) -0.0051(10) -0.0011(10) -0.0013(10)
C33 0.0253(14) 0.0184(13) 0.0261(13) -0.0056(11) -0.0032(11) 0.0012(11)
C34 0.0223(13) 0.0211(13) 0.0202(12) -0.0012(10) -0.0047(10) -0.0035(10)
C35 0.0203(13) 0.0221(13) 0.0188(12) -0.0044(10) 0.0003(10) -0.0023(10)
C36 0.0296(15) 0.0250(14) 0.0254(13) -0.0057(11) 0.0015(11) -0.0005(12)
C37 0.0373(16) 0.0203(13) 0.0211(13) -0.0035(11) -0.0015(12) -0.0024(12)
C38 0.0181(12) 0.0152(12) 0.0232(12) -0.0033(10) 0.0009(10) -0.0013(10)
C39 0.0217(13) 0.0180(12) 0.0244(13) -0.0015(10) 0.0002(10) -0.0014(10)
C40 0.0188(13) 0.0156(12) 0.0334(14) -0.0017(11) 0.0055(11) -0.0026(10)
C41 0.0182(13) 0.0175(13) 0.0429(16) -0.0089(12) -0.0015(12) -0.0010(10)
C42 0.0233(14) 0.0188(13) 0.0336(15) -0.0082(11) -0.0037(11) -0.0005(11)
C43 0.0209(13) 0.0195(13) 0.0253(13) -0.0052(10) 0.0011(10) -0.0016(10)
C44 0.0270(15) 0.0261(15) 0.0435(17) -0.0056(13) 0.0094(13) -0.0034(12)
C45 0.0282(16) 0.0420(19) 0.0390(17) -0.0163(15) -0.0091(14) 0.0001(14)
C46 0.0224(13) 0.0193(13) 0.0187(12) 0.0007(10) 0.0038(10) -0.0042(10)
C47 0.0218(13) 0.0221(13) 0.0203(12) -0.0026(10) 0.0032(10) -0.0017(10)
C48 0.0228(13) 0.0271(14) 0.0179(12) -0.0010(11) 0.0021(10) -0.0071(11)
C49 0.0317(15) 0.0251(14) 0.0232(13) -0.0061(11) 0.0028(11) -0.0096(12)
C50 0.0278(14) 0.0196(13) 0.0260(13) -0.0047(11) 0.0058(11) -0.0033(11)
C51 0.0214(13) 0.0213(13) 0.0219(12) -0.0024(10) 0.0013(10) -0.0023(10)
C52 0.0275(15) 0.0379(17) 0.0215(13) -0.0052(12) -0.0016(11) -0.0052(13)
C53 0.0435(19) 0.0294(16) 0.0337(16) -0.0114(13) 0.0014(14) 0.0026(14)
C54 0.0196(12) 0.0217(13) 0.0171(11) -0.0063(10) -0.0006(10) -0.0043(10)
C55 0.0206(13) 0.0188(12) 0.0191(12) -0.0017(10) -0.0022(10) 0.0002(10)
C56 0.0201(13) 0.0255(14) 0.0218(12) -0.0021(11) -0.0008(10) -0.0006(11)
C57 0.0215(13) 0.0256(14) 0.0240(13) 0.0013(11) 0.0014(11) -0.0044(11)
C58 0.0226(13) 0.0231(14) 0.0235(13) -0.0011(11) -0.0001(11) -0.0005(11)
C59 0.0180(12) 0.0225(13) 0.0224(12) -0.0023(10) -0.0002(10) -0.0019(10)
C60 0.0211(14) 0.0308(15) 0.0312(15) 0.0026(12) 0.0015(11) -0.0036(12)
C61 0.0285(16) 0.0292(16) 0.0453(18) 0.0064(14) 0.0024(14) 0.0017(13)
B2 0.0176(13) 0.0158(13) 0.0192(13) -0.0032(11) 0.0002(11) -0.0008(11)
Cl1A 0.0698(9) 0.0812(10) 0.0375(6) -0.0141(6) -0.0040(5) -0.0109(7)
C62A 0.067(6) 0.051(5) 0.035(4) -0.010(4) 0.000(4) 0.000(5)

loop_
_atom_type_symbol
_atom_type_description
_atom_type_scat_dispersion_real
_atom_type_scat_dispersion_imag
_atom_type_scat_source
C C 0.0033 0.0016 'International Tables Vol C Tables 4.2.6.8 and 6.1.1.4'
H H 0.0000 0.0000 'International Tables Vol C Tables 4.2.6.8 and 6.1.1.4'
B B 0.0013 0.0007 'International Tables Vol C Tables 4.2.6.8 and 6.1.1.4'
N N 0.0061 0.0033 'International Tables Vol C Tables 4.2.6.8 and 6.1.1.4'
O O 0.0106 0.0060 'International Tables Vol C Tables 4.2.6.8 and 6.1.1.4'
F F 0.0171 0.0103 'International Tables Vol C Tables 4.2.6.8 and 6.1.1.4'
Cl Cl 0.1484 0.1585 'International Tables Vol C Tables 4.2.6.8 and 6.1.1.4'
Ru Ru -1.2594 0.8363 'International Tables Vol C Tables 4.2.6.8 and 6.1.1.4'

loop_
_geom_angle_atom_site_label_1
_geom_angle_atom_site_label_2
_geom_angle_atom_site_label_3
_geom_angle
_geom_angle_site_symmetry_1
_geom_angle_site_symmetry_3
C20 Ru1 C10 90.16(11) . .
C20 Ru1 N1 89.80(11) . .
C10 Ru1 N1 95.29(10) . .
C20 Ru1 N9 96.18(10) . .
C10 Ru1 N9 85.03(10) . .
N1 Ru1 N9 174.01(8) . .
C20 Ru1 N3 98.47(10) . .
C10 Ru1 N3 171.33(9) . .
N1 Ru1 N3 85.60(9) . .
N9 Ru1 N3 93.20(9) . .
C20 Ru1 N5 175.61(10) . .
C10 Ru1 N5 87.13(10) . .
N1 Ru1 N5 87.02(9) . .
N9 Ru1 N5 87.02(9) . .
N3 Ru1 N5 84.31(9) . .
C3 N1 N2 106.8(2) . .
C3 N1 Ru1 133.85(19) . .
N2 N1 Ru1 119.20(17) . .
C1 N2 N1 109.2(2) . .
C1 N2 B1 129.7(2) . .
N1 N2 B1 121.1(2) . .
C6 N3 N4 106.5(2) . .
C6 N3 Ru1 135.59(19) . .
N4 N3 Ru1 117.76(17) . .
C4 N4 N3 109.6(2) . .
C4 N4 B1 129.0(2) . .
N3 N4 B1 121.4(2) . .
C9 N5 N6 106.5(2) . .
C9 N5 Ru1 134.12(19) . .
N6 N5 Ru1 118.73(17) . .
C7 N6 N5 109.4(2) . .
C7 N6 B1 131.5(2) . .
N5 N6 B1 119.1(2) . .
C10 N7 C11 111.3(2) . .
C10 N7 C14 123.1(2) . .
C11 N7 C14 125.6(2) . .
C10 N8 C12 110.5(2) . .
C10 N8 C13 127.9(2) . .
C12 N8 C13 121.6(2) . .
C19 N9 C15 117.8(2) . .
C19 N9 Ru1 118.39(18) . .
C15 N9 Ru1 123.77(18) . .
N2 C1 C2 108.7(3) . .
N2 C1 H1 125.7 . .
C2 C1 H1 125.7 . .
C1 C2 C3 105.1(3) . .
C1 C2 H2 127.5 . .
C3 C2 H2 127.5 . .
N1 C3 C2 110.2(3) . .
N1 C3 H3 124.9 . .
C2 C3 H3 124.9 . .
N4 C4 C5 108.4(3) . .
N4 C4 H4 125.8 . .
C5 C4 H4 125.8 . .
C4 C5 C6 104.8(3) . .
C4 C5 H5 127.6 . .
C6 C5 H5 127.6 . .
N3 C6 C5 110.7(3) . .
N3 C6 H6 124.6 . .
C5 C6 H6 124.6 . .
N6 C7 C8 108.8(3) . .
N6 C7 H7 125.6 . .
C8 C7 H7 125.6 . .
C7 C8 C9 105.0(3) . .
C7 C8 H8 127.5 . .
C9 C8 H8 127.5 . .
N5 C9 C8 110.3(3) . .
N5 C9 H9 124.8 . .
C8 C9 H9 124.8 . .
N8 C10 N7 104.6(2) . .
N8 C10 Ru1 132.9(2) . .
N7 C10 Ru1 122.31(18) . .
C12 C11 N7 106.6(2) . .
C12 C11 H11 126.7 . .
N7 C11 H11 126.7 . .
C11 C12 N8 107.0(2) . .
C11 C12 H12 126.5 . .
N8 C12 H12 126.5 . .
N8 C13 H13A 109.5 . .
N8 C13 H13B 109.5 . .
H13A C13 H13B 109.5 . .
N8 C13 H13C 109.5 . .
H13A C13 H13C 109.5 . .
H13B C13 H13C 109.5 . .
N7 C14 C15 111.6(2) . .
N7 C14 H14A 109.3 . .
C15 C14 H14A 109.3 . .
N7 C14 H14B 109.3 . .
C15 C14 H14B 109.3 . .
H14A C14 H14B 108.0 . .
N9 C15 C16 120.9(3) . .
N9 C15 C14 118.8(2) . .
C16 C15 C14 120.3(2) . .
C17 C16 C15 120.4(3) . .
C17 C16 H16 119.8 . .
C15 C16 H16 119.8 . .
C18 C17 C16 118.4(3) . .
C18 C17 H17 120.8 . .
C16 C17 H17 120.8 . .
C19 C18 C17 118.7(3) . .
C19 C18 H18 120.6 . .
C17 C18 H18 120.6 . .
N9 C19 C18 123.8(3) . .
N9 C19 H19 118.1 . .
C18 C19 H19 118.1 . .
C21 C20 Ru1 174.9(2) . .
C20 C21 C22 122.5(3) . .
C20 C21 C24 119.9(2) . .
C22 C21 C24 117.6(2) . .
O1 C22 C21 120.7(3) . .
O1 C22 C23 121.4(3) . .
C21 C22 C23 117.9(2) . .
C22 C23 H23A 109.5 . .
C22 C23 H23B 109.5 . .
H23A C23 H23B 109.5 . .
C22 C23 H23C 109.5 . .
H23A C23 H23C 109.5 . .
H23B C23 H23C 109.5 . .
C29 C24 C25 118.9(3) . .
C29 C24 C21 121.7(2) . .
C25 C24 C21 119.4(3) . .
C26 C25 C24 120.5(3) . .
C26 C25 H25 119.8 . .
C24 C25 H25 119.8 . .
C25 C26 C27 120.2(3) . .
C25 C26 H26 119.9 . .
C27 C26 H26 119.9 . .
C28 C27 C26 120.1(3) . .
C28 C27 H27 120.0 . .
C26 C27 H27 120.0 . .
C27 C28 C29 120.0(3) . .
C27 C28 H28 120.0 . .
C29 C28 H28 120.0 . .
C24 C29 C28 120.3(3) . .
C24 C29 H29 119.8 . .
C28 C29 H29 119.8 . .
N6 B1 N4 108.5(2) . .
N6 B1 N2 107.5(2) . .
N4 B1 N2 108.0(2) . .
C31 C30 C35 115.9(2) . .
C31 C30 B2 122.3(2) . .
C35 C30 B2 121.4(2) . .
C32 C31 C30 122.1(2) . .
C32 C31 H31 119.0 . .
C30 C31 H31 119.0 . .
C33 C32 C31 121.1(2) . .
C33 C32 C36 119.8(2) . .
C31 C32 C36 118.9(2) . .
C34 C33 C32 117.8(3) . .
C34 C33 H33 121.1 . .
C32 C33 H33 121.1 . .
C33 C34 C35 121.0(2) . .
C33 C34 C37 119.2(2) . .
C35 C34 C37 119.7(2) . .
C34 C35 C30 122.1(2) . .
C34 C35 H35 119.0 . .
C30 C35 H35 119.0 . .
F3 C36 F1 107.2(3) . .
F3 C36 F2 105.7(3) . .
F1 C36 F2 104.8(3) . .
F3 C36 C32 113.5(2) . .
F1 C36 C32 112.0(2) . .
F2 C36 C32 113.0(2) . .
F5 C37 F4 108.1(3) . .
F5 C37 F6 105.6(3) . .
F4 C37 F6 103.8(3) . .
F5 C37 C34 113.8(2) . .
F4 C37 C34 113.3(3) . .
F6 C37 C34 111.5(2) . .
C39 C38 C43 115.9(2) . .
C39 C38 B2 121.2(2) . .
C43 C38 B2 122.4(2) . .
C40 C39 C38 121.5(3) . .
C40 C39 H39 119.3 . .
C38 C39 H39 119.3 . .
C41 C40 C39 121.4(3) . .
C41 C40 C44 119.8(3) . .
C39 C40 C44 118.7(3) . .
C40 C41 C42 118.3(3) . .
C40 C41 H41 120.9 . .
C42 C41 H41 120.9 . .
C41 C42 C43 120.5(3) . .
C41 C42 C45 119.9(3) . .
C43 C42 C45 119.6(3) . .
C42 C43 C38 122.4(3) . .
C42 C43 H43 118.8 . .
C38 C43 H43 118.8 . .
F7 C44 F9 105.8(3) . .
F7 C44 F8 107.5(3) . .
F9 C44 F8 105.7(3) . .
F7 C44 C40 112.6(3) . .
F9 C44 C40 112.6(3) . .
F8 C44 C40 112.0(2) . .
F11A C45 F10A 111.9(8) . .
F12B C45 F11B 106.0(7) . .
F11A C45 F12A 103.5(7) . .
F10A C45 F12A 102.4(8) . .
F11B C45 F12A 49.0(6) . .
F12B C45 F10B 105.3(7) . .
F11B C45 F10B 104.3(7) . .
F12B C45 C42 115.7(4) . .
F11A C45 C42 114.9(4) . .
F10A C45 C42 113.6(5) . .
F11B C45 C42 113.2(4) . .
F12A C45 C42 109.2(4) . .
F10B C45 C42 111.3(4) . .
C51 C46 C47 116.1(2) . .
C51 C46 B2 121.1(2) . .
C47 C46 B2 121.5(2) . .
C51 C46 H46 93.7 . .
C47 C46 H46 93.7 . .
B2 C46 H46 93.7 . .
C48 C47 C46 121.7(3) . .
C48 C47 H47 119.1 . .
C46 C47 H47 119.1 . .
C49 C48 C47 121.0(3) . .
C49 C48 C52 119.6(3) . .
C47 C48 C52 119.1(3) . .
C48 C49 C50 118.0(3) . .
C48 C49 H49 121.0 . .
C50 C49 H49 121.0 . .
C51 C50 C49 121.2(3) . .
C51 C50 C53 117.9(3) . .
C49 C50 C53 121.0(3) . .
C50 C51 C46 121.9(3) . .
C50 C51 H51 119.0 . .
C46 C51 H51 119.0 . .
F13 C52 F15 105.9(3) . .
F13 C52 F14 106.3(3) . .
F15 C52 F14 106.2(2) . .
F13 C52 C48 111.6(2) . .
F15 C52 C48 113.3(3) . .
F14 C52 C48 113.0(3) . .
F16 C53 F18 106.0(3) . .
F16 C53 F17 107.0(3) . .
F18 C53 F17 104.4(3) . .
F16 C53 C50 113.2(3) . .
F18 C53 C50 112.7(3) . .
F17 C53 C50 112.9(3) . .
C55 C54 C59 115.8(2) . .
C55 C54 B2 120.3(2) . .
C59 C54 B2 122.5(2) . .
C55 C54 H54 93.8 . .
C59 C54 H54 93.8 . .
B2 C54 H54 93.8 . .
C56 C55 C54 122.4(2) . .
C56 C55 H55 118.8 . .
C54 C55 H55 118.8 . .
C55 C56 C57 120.8(3) . .
C55 C56 C60 120.4(2) . .
C57 C56 C60 118.8(3) . .
C58 C57 C56 118.2(3) . .
C58 C57 H57 120.9 . .
C56 C57 H57 120.9 . .
C57 C58 C59 120.7(3) . .
C57 C58 C61 119.2(3) . .
C59 C58 C61 120.1(3) . .
C58 C59 C54 122.0(2) . .
C58 C59 H59 119.0 . .
C54 C59 H59 119.0 . .
F21 C60 F20 107.5(3) . .
F21 C60 F19 106.0(3) . .
F20 C60 F19 104.8(3) . .
F21 C60 C56 113.2(2) . .
F20 C60 C56 112.2(2) . .
F19 C60 C56 112.7(3) . .
F22A C61 F24A 107.6(4) . .
F24B C61 F23A 28.1(14) . .
F22A C61 F23A 105.8(5) . .
F24A C61 F23A 104.2(4) . .
F24B C61 F22B 108.7(10) . .
F24B C61 F23B 109.4(13) . .
F22B C61 F23B 100.1(9) . .
F24B C61 C58 119.6(9) . .
F22A C61 C58 115.1(4) . .
F24A C61 C58 111.9(3) . .
F23A C61 C58 111.5(4) . .
F22B C61 C58 109.6(5) . .
F23B C61 C58 107.7(10) . .
C46 B2 C54 98.7(2) . .
C46 B2 C30 113.7(2) . .
C54 B2 C30 112.8(2) . .
C46 B2 C38 113.2(2) . .
C54 B2 C38 115.1(2) . .
C30 B2 C38 103.8(2) . .
C62A Cl1A C62A 64.4(6) . 2_656
Cl1A C62A Cl1A 115.6(5) . 2_656
Cl1A C62A H62A 108.4 . .
Cl1A C62A H62A 108.4 2_656 .
Cl1A C62A H62B 108.4 . .
Cl1A C62A H62B 108.4 2_656 .
H62A C62A H62B 107.4 . .

loop_
_geom_bond_atom_site_label_1
_geom_bond_atom_site_label_2
_geom_bond_distance
_geom_bond_site_symmetry_2
Ru1 C20 1.818(3) .
Ru1 C10 2.034(3) .
Ru1 N1 2.082(2) .
Ru1 N9 2.113(2) .
Ru1 N3 2.141(2) .
Ru1 N5 2.183(2) .
O1 C22 1.219(4) .
N1 C3 1.337(4) .
N1 N2 1.367(3) .
N2 C1 1.346(4) .
N2 B1 1.550(4) .
N3 C6 1.340(4) .
N3 N4 1.364(3) .
N4 C4 1.350(4) .
N4 B1 1.550(4) .
N5 C9 1.345(4) .
N5 N6 1.365(3) .
N6 C7 1.349(4) .
N6 B1 1.546(4) .
N7 C10 1.358(3) .
N7 C11 1.385(3) .
N7 C14 1.466(3) .
N8 C10 1.358(3) .
N8 C12 1.396(4) .
N8 C13 1.462(4) .
N9 C19 1.349(3) .
N9 C15 1.353(3) .
C1 C2 1.377(4) .
C1 H1 0.9500 .
C2 C3 1.389(4) .
C2 H2 0.9500 .
C3 H3 0.9500 .
C4 C5 1.384(4) .
C4 H4 0.9500 .
C5 C6 1.389(4) .
C5 H5 0.9500 .
C6 H6 0.9500 .
C7 C8 1.375(5) .
C7 H7 0.9500 .
C8 C9 1.392(4) .
C8 H8 0.9500 .
C9 H9 0.9500 .
C11 C12 1.344(4) .
C11 H11 0.9500 .
C12 H12 0.9500 .
C13 H13A 0.9800 .
C13 H13B 0.9800 .
C13 H13C 0.9800 .
C14 C15 1.501(4) .
C14 H14A 0.9900 .
C14 H14B 0.9900 .
C15 C16 1.393(4) .
C16 C17 1.385(4) .
C16 H16 0.9500 .
C17 C18 1.379(4) .
C17 H17 0.9500 .
C18 C19 1.375(4) .
C18 H18 0.9500 .
C19 H19 0.9500 .
C20 C21 1.335(4) .
C21 C22 1.487(4) .
C21 C24 1.499(4) .
C22 C23 1.509(4) .
C23 H23A 0.9800 .
C23 H23B 0.9800 .
C23 H23C 0.9800 .
C24 C29 1.392(4) .
C24 C25 1.402(4) .
C25 C26 1.381(4) .
C25 H25 0.9500 .
C26 C27 1.384(5) .
C26 H26 0.9500 .
C27 C28 1.384(5) .
C27 H27 0.9500 .
C28 C29 1.395(4) .
C28 H28 0.9500 .
C29 H29 0.9500 .
F1 C36 1.325(4) .
F2 C36 1.336(4) .
F3 C36 1.319(3) .
F4 C37 1.325(3) .
F5 C37 1.319(3) .
F6 C37 1.347(4) .
F7 C44 1.326(4) .
F8 C44 1.341(4) .
F9 C44 1.338(4) .
F10A C45 1.284(9) .
F11A C45 1.255(6) .
F12A C45 1.329(8) .
F10B C45 1.333(6) .
F11B C45 1.294(6) .
F12B C45 1.244(7) .
F13 C52 1.335(4) .
F14 C52 1.340(3) .
F15 C52 1.336(4) .
F16 C53 1.322(4) .
F17 C53 1.344(4) .
F18 C53 1.331(4) .
F19 C60 1.331(4) .
F20 C60 1.326(4) .
F21 C60 1.325(4) .
F22A C61 1.301(9) .
F23A C61 1.362(7) .
F24A C61 1.343(5) .
F22B C61 1.393(12) .
F23B C61 1.44(3) .
F24B C61 1.223(19) .
C30 C31 1.400(4) .
C30 C35 1.405(4) .
C30 B2 1.640(4) .
C31 C32 1.394(4) .
C31 H31 0.9500 .
C32 C33 1.392(4) .
C32 C36 1.495(4) .
C33 C34 1.385(4) .
C33 H33 0.9500 .
C34 C35 1.396(4) .
C34 C37 1.499(4) .
C35 H35 0.9500 .
C38 C39 1.404(4) .
C38 C43 1.406(4) .
C38 B2 1.641(4) .
C39 C40 1.399(4) .
C39 H39 0.9500 .
C40 C41 1.381(4) .
C40 C44 1.502(4) .
C41 C42 1.390(4) .
C41 H41 0.9500 .
C42 C43 1.393(4) .
C42 C45 1.505(4) .
C43 H43 0.9500 .
C46 C51 1.401(4) .
C46 C47 1.413(4) .
C46 B2 1.636(4) .
C46 H46 1.0000 .
C47 C48 1.389(4) .
C47 H47 0.9500 .
C48 C49 1.388(4) .
C48 C52 1.504(4) .
C49 C50 1.391(4) .
C49 H49 0.9500 .
C50 C51 1.388(4) .
C50 C53 1.502(4) .
C51 H51 0.9500 .
C54 C55 1.404(4) .
C54 C59 1.408(4) .
C54 B2 1.639(4) .
C54 H54 1.0000 .
C55 C56 1.382(4) .
C55 H55 0.9500 .
C56 C57 1.395(4) .
C56 C60 1.502(4) .
C57 C58 1.390(4) .
C57 H57 0.9500 .
C58 C59 1.392(4) .
C58 C61 1.500(4) .
C59 H59 0.9500 .
Cl1A C62A 1.736(10) .
Cl1A C62A 1.745(10) 2_656
C62A Cl1A 1.745(10) 2_656
C62A H62A 0.9900 .
C62A H62B 0.9900 .

loop_
_geom_torsion_atom_site_label_1
_geom_torsion_atom_site_label_2
_geom_torsion_atom_site_label_3
_geom_torsion_atom_site_label_4
_geom_torsion
_geom_torsion_site_symmetry_1
_geom_torsion_site_symmetry_4
C20 Ru1 N1 C3 41.4(3) . .
C10 Ru1 N1 C3 -48.8(3) . .
N3 Ru1 N1 C3 139.9(3) . .
N5 Ru1 N1 C3 -135.6(3) . .
C20 Ru1 N1 N2 -143.5(2) . .
C10 Ru1 N1 N2 126.40(19) . .
N3 Ru1 N1 N2 -44.95(19) . .
N5 Ru1 N1 N2 39.57(19) . .
C3 N1 N2 C1 0.7(3) . .
Ru1 N1 N2 C1 -175.63(18) . .
C3 N1 N2 B1 178.7(2) . .
Ru1 N1 N2 B1 2.4(3) . .
C20 Ru1 N3 C6 -51.8(3) . .
N1 Ru1 N3 C6 -141.0(3) . .
N9 Ru1 N3 C6 44.9(3) . .
N5 Ru1 N3 C6 131.6(3) . .
C20 Ru1 N3 N4 134.16(19) . .
N1 Ru1 N3 N4 45.02(19) . .
N9 Ru1 N3 N4 -129.10(19) . .
N5 Ru1 N3 N4 -42.41(18) . .
C6 N3 N4 C4 0.1(3) . .
Ru1 N3 N4 C4 175.75(18) . .
C6 N3 N4 B1 -178.1(2) . .
Ru1 N3 N4 B1 -2.5(3) . .
C10 Ru1 N5 C9 35.4(3) . .
N1 Ru1 N5 C9 130.9(3) . .
N9 Ru1 N5 C9 -49.7(3) . .
N3 Ru1 N5 C9 -143.2(3) . .
C10 Ru1 N5 N6 -133.5(2) . .
N1 Ru1 N5 N6 -38.04(19) . .
N9 Ru1 N5 N6 141.3(2) . .
N3 Ru1 N5 N6 47.83(19) . .
C9 N5 N6 C7 -0.2(3) . .
Ru1 N5 N6 C7 171.6(2) . .
C9 N5 N6 B1 -178.1(2) . .
Ru1 N5 N6 B1 -6.4(3) . .
C20 Ru1 N9 C19 129.8(2) . .
C10 Ru1 N9 C19 -140.6(2) . .
N3 Ru1 N9 C19 30.86(19) . .
N5 Ru1 N9 C19 -53.26(19) . .
C20 Ru1 N9 C15 -53.4(2) . .
C10 Ru1 N9 C15 36.3(2) . .
N3 Ru1 N9 C15 -152.2(2) . .
N5 Ru1 N9 C15 123.6(2) . .
N1 N2 C1 C2 -0.6(3) . .
B1 N2 C1 C2 -178.4(3) . .
N2 C1 C2 C3 0.2(3) . .
N2 N1 C3 C2 -0.6(3) . .
Ru1 N1 C3 C2 175.0(2) . .
C1 C2 C3 N1 0.2(3) . .
N3 N4 C4 C5 -0.3(3) . .
B1 N4 C4 C5 177.8(3) . .
N4 C4 C5 C6 0.3(3) . .
N4 N3 C6 C5 0.1(3) . .
Ru1 N3 C6 C5 -174.4(2) . .
C4 C5 C6 N3 -0.2(3) . .
N5 N6 C7 C8 0.3(4) . .
B1 N6 C7 C8 177.9(3) . .
N6 C7 C8 C9 -0.3(4) . .
N6 N5 C9 C8 0.0(3) . .
Ru1 N5 C9 C8 -169.9(2) . .
C7 C8 C9 N5 0.2(4) . .
C12 N8 C10 N7 -0.8(3) . .
C13 N8 C10 N7 176.1(3) . .
C12 N8 C10 Ru1 -176.4(2) . .
C13 N8 C10 Ru1 0.6(4) . .
C11 N7 C10 N8 0.9(3) . .
C14 N7 C10 N8 -175.8(2) . .
C11 N7 C10 Ru1 177.05(19) . .
C14 N7 C10 Ru1 0.4(3) . .
C20 Ru1 C10 N8 -125.5(3) . .
N1 Ru1 C10 N8 -35.7(3) . .
N9 Ru1 C10 N8 138.3(3) . .
N5 Ru1 C10 N8 51.0(3) . .
C20 Ru1 C10 N7 59.6(2) . .
N1 Ru1 C10 N7 149.4(2) . .
N9 Ru1 C10 N7 -36.6(2) . .
N5 Ru1 C10 N7 -123.9(2) . .
C10 N7 C11 C12 -0.6(3) . .
C14 N7 C11 C12 175.9(2) . .
N7 C11 C12 N8 0.1(3) . .
C10 N8 C12 C11 0.5(3) . .
C13 N8 C12 C11 -176.7(3) . .
C10 N7 C14 C15 52.5(3) . .
C11 N7 C14 C15 -123.7(3) . .
C19 N9 C15 C16 -2.8(4) . .
Ru1 N9 C15 C16 -179.67(19) . .
C19 N9 C15 C14 178.0(2) . .
Ru1 N9 C15 C14 1.0(3) . .
N7 C14 C15 N9 -51.5(3) . .
N7 C14 C15 C16 129.2(3) . .
N9 C15 C16 C17 -0.1(4) . .
C14 C15 C16 C17 179.2(2) . .
C15 C16 C17 C18 2.7(4) . .
C16 C17 C18 C19 -2.4(4) . .
C15 N9 C19 C18 3.2(4) . .
Ru1 N9 C19 C18 -179.7(2) . .
C17 C18 C19 N9 -0.6(4) . .
C20 C21 C22 O1 176.7(3) . .
C24 C21 C22 O1 -3.1(4) . .
C20 C21 C22 C23 -2.3(4) . .
C24 C21 C22 C23 177.9(3) . .
C20 C21 C24 C29 -60.4(4) . .
C22 C21 C24 C29 119.4(3) . .
C20 C21 C24 C25 120.9(3) . .
C22 C21 C24 C25 -59.2(3) . .
C29 C24 C25 C26 -0.5(4) . .
C21 C24 C25 C26 178.1(3) . .
C24 C25 C26 C27 0.7(4) . .
C25 C26 C27 C28 -0.3(5) . .
C26 C27 C28 C29 -0.4(5) . .
C25 C24 C29 C28 -0.1(4) . .
C21 C24 C29 C28 -178.8(3) . .
C27 C28 C29 C24 0.6(5) . .
C7 N6 B1 N4 127.9(3) . .
N5 N6 B1 N4 -54.7(3) . .
C7 N6 B1 N2 -115.5(3) . .
N5 N6 B1 N2 61.9(3) . .
C4 N4 B1 N6 -116.3(3) . .
N3 N4 B1 N6 61.5(3) . .
C4 N4 B1 N2 127.4(3) . .
N3 N4 B1 N2 -54.8(3) . .
C1 N2 B1 N6 116.2(3) . .
N1 N2 B1 N6 -61.4(3) . .
C1 N2 B1 N4 -126.9(3) . .
N1 N2 B1 N4 55.6(3) . .
C35 C30 C31 C32 -2.1(4) . .
B2 C30 C31 C32 -174.5(2) . .
C30 C31 C32 C33 2.1(4) . .
C30 C31 C32 C36 177.6(2) . .
C31 C32 C33 C34 -0.2(4) . .
C36 C32 C33 C34 -175.6(2) . .
C32 C33 C34 C35 -1.6(4) . .
C32 C33 C34 C37 174.3(3) . .
C33 C34 C35 C30 1.6(4) . .
C37 C34 C35 C30 -174.2(2) . .
C31 C30 C35 C34 0.3(4) . .
B2 C30 C35 C34 172.7(2) . .
C33 C32 C36 F3 -26.1(4) . .
C31 C32 C36 F3 158.4(3) . .
C33 C32 C36 F1 95.5(3) . .
C31 C32 C36 F1 -80.0(3) . .
C33 C32 C36 F2 -146.5(3) . .
C31 C32 C36 F2 38.1(4) . .
C33 C34 C37 F5 153.8(3) . .
C35 C34 C37 F5 -30.4(4) . .
C33 C34 C37 F4 29.8(4) . .
C35 C34 C37 F4 -154.3(3) . .
C33 C34 C37 F6 -86.9(3) . .
C35 C34 C37 F6 89.0(3) . .
C43 C38 C39 C40 0.6(4) . .
B2 C38 C39 C40 -172.0(2) . .
C38 C39 C40 C41 -0.1(4) . .
C38 C39 C40 C44 178.2(2) . .
C39 C40 C41 C42 -0.8(4) . .
C44 C40 C41 C42 -179.1(3) . .
C40 C41 C42 C43 1.1(4) . .
C40 C41 C42 C45 -178.1(3) . .
C41 C42 C43 C38 -0.6(4) . .
C45 C42 C43 C38 178.6(3) . .
C39 C38 C43 C42 -0.2(4) . .
B2 C38 C43 C42 172.3(2) . .
C41 C40 C44 F7 -142.1(3) . .
C39 C40 C44 F7 39.5(4) . .
C41 C40 C44 F9 -22.5(4) . .
C39 C40 C44 F9 159.1(3) . .
C41 C40 C44 F8 96.5(3) . .
C39 C40 C44 F8 -81.8(4) . .
C41 C42 C45 F12B -169.0(9) . .
C43 C42 C45 F12B 11.8(10) . .
C41 C42 C45 F11A 16.7(10) . .
C43 C42 C45 F11A -162.5(10) . .
C41 C42 C45 F10A 147.4(10) . .
C43 C42 C45 F10A -31.9(11) . .
C41 C42 C45 F11B -46.3(11) . .
C43 C42 C45 F11B 134.4(11) . .
C41 C42 C45 F12A -99.0(8) . .
C43 C42 C45 F12A 81.8(8) . .
C41 C42 C45 F10B 70.9(8) . .
C43 C42 C45 F10B -108.4(8) . .
C51 C46 C47 C48 -2.2(4) . .
B2 C46 C47 C48 165.1(2) . .
C46 C47 C48 C49 2.1(4) . .
C46 C47 C48 C52 -171.9(2) . .
C47 C48 C49 C50 -0.7(4) . .
C52 C48 C49 C50 173.3(3) . .
C48 C49 C50 C51 -0.4(4) . .
C48 C49 C50 C53 -178.8(3) . .
C49 C50 C51 C46 0.2(4) . .
C53 C50 C51 C46 178.7(3) . .
C47 C46 C51 C50 1.1(4) . .
B2 C46 C51 C50 -166.3(3) . .
C49 C48 C52 F13 -89.6(3) . .
C47 C48 C52 F13 84.5(3) . .
C49 C48 C52 F15 151.0(3) . .
C47 C48 C52 F15 -34.9(4) . .
C49 C48 C52 F14 30.1(4) . .
C47 C48 C52 F14 -155.8(3) . .
C51 C50 C53 F16 -58.5(4) . .
C49 C50 C53 F16 120.0(3) . .
C51 C50 C53 F18 61.7(4) . .
C49 C50 C53 F18 -119.8(3) . .
C51 C50 C53 F17 179.7(3) . .
C49 C50 C53 F17 -1.8(4) . .
C59 C54 C55 C56 1.4(4) . .
B2 C54 C55 C56 -165.9(2) . .
C54 C55 C56 C57 -0.3(4) . .
C54 C55 C56 C60 -179.8(3) . .
C55 C56 C57 C58 -0.2(4) . .
C60 C56 C57 C58 179.3(3) . .
C56 C57 C58 C59 -0.4(4) . .
C56 C57 C58 C61 179.8(3) . .
C57 C58 C59 C54 1.6(4) . .
C61 C58 C59 C54 -178.6(3) . .
C55 C54 C59 C58 -2.0(4) . .
B2 C54 C59 C58 165.0(2) . .
C55 C56 C60 F21 -12.9(4) . .
C57 C56 C60 F21 167.6(3) . .
C55 C56 C60 F20 108.9(3) . .
C57 C56 C60 F20 -70.6(4) . .
C55 C56 C60 F19 -133.1(3) . .
C57 C56 C60 F19 47.4(4) . .
C57 C58 C61 F24B -8(2) . .
C59 C58 C61 F24B 172.2(19) . .
C57 C58 C61 F22A -158.5(5) . .
C59 C58 C61 F22A 21.7(6) . .
C57 C58 C61 F24A 78.3(6) . .
C59 C58 C61 F24A -101.6(6) . .
C57 C58 C61 F23A -37.9(6) . .
C59 C58 C61 F23A 142.2(5) . .
C57 C58 C61 F22B 118.4(18) . .
C59 C58 C61 F22B -61.4(18) . .
C57 C58 C61 F23B -133.6(14) . .
C59 C58 C61 F23B 46.5(14) . .
C51 C46 B2 C54 85.9(3) . .
C47 C46 B2 C54 -80.8(3) . .
C51 C46 B2 C30 -154.4(2) . .
C47 C46 B2 C30 38.9(3) . .
C51 C46 B2 C38 -36.2(3) . .
C47 C46 B2 C38 157.1(2) . .
C55 C54 B2 C46 83.3(3) . .
C59 C54 B2 C46 -83.1(3) . .
C55 C54 B2 C30 -37.0(3) . .
C59 C54 B2 C30 156.5(2) . .
C55 C54 B2 C38 -155.9(2) . .
C59 C54 B2 C38 37.6(3) . .
C31 C30 B2 C46 -142.0(2) . .
C35 C30 B2 C46 46.0(3) . .
C31 C30 B2 C54 -30.7(3) . .
C35 C30 B2 C54 157.4(2) . .
C31 C30 B2 C38 94.5(3) . .
C35 C30 B2 C38 -77.4(3) . .
C39 C38 B2 C46 -37.7(3) . .
C43 C38 B2 C46 150.1(2) . .
C39 C38 B2 C54 -150.2(2) . .
C43 C38 B2 C54 37.7(3) . .
C39 C38 B2 C30 86.1(3) . .
C43 C38 B2 C30 -86.1(3) . .
C62A Cl1A C62A Cl1A 0.0 2_656 2_656
